data_1514515
loop_
_publ_author_name
'Powers, David C.'
'Chambers, Matthew B.'
'Teets, Thomas S.'
'Elgrishi, No\'emie'
'Anderson, Bryce L.'
'Nocera, Daniel G.'

_publ_section_title
;
 Halogen Photoelimination from Dirhodium Phosphazane Complexes via
 Chloride-Bridged Intermediates.
;
_journal_issue 7
_journal_name_full 'Chemical science (Royal Society of Chemistry : 2010)'
_journal_page_first 2880
_journal_paper_doi 10.1039/C3SC50462J
_journal_volume 4
_journal_year 2013
_chemical_formula_sum 'C25 H26 Cl2 F25 N3 O8 P4 Rh2'
_chemical_formula_weight 1372.09
_chemical_name_systematic
;
?
;
_space_group_IT_number 1
_symmetry_cell_setting triclinic
_symmetry_space_group_name_Hall 'P 1'
_symmetry_space_group_name_H-M 'P 1'
_atom_sites_solution_hydrogens geom
_atom_sites_solution_primary direct
_atom_sites_solution_secondary difmap
_audit_creation_method SHELXL-97
_cell_angle_alpha 73.962(2)
_cell_angle_beta 69.0490(10)
_cell_angle_gamma 71.477(2)
_cell_formula_units_Z 1
_cell_length_a 10.1595(9)
_cell_length_b 10.3860(10)
_cell_length_c 12.0283(11)
_cell_measurement_reflns_used 9899
_cell_measurement_temperature 100(2)
_cell_measurement_theta_max 30.53
_cell_measurement_theta_min 2.43
_cell_volume 1104.74(18)
_computing_cell_refinement 'Bruker SAINT'
_computing_data_collection 'Bruker APEX2'
_computing_data_reduction 'Bruker SAINT'
_computing_molecular_graphics 'Bruker SHELXTL'
_computing_publication_material 'Bruker SHELXTL'
_computing_structure_refinement 'SHELXL-97 (Sheldrick, 2008)'
_computing_structure_solution 'SHELXS-97 (Sheldrick, 2008)'
_diffrn_ambient_temperature 100(2)
_diffrn_measured_fraction_theta_full 0.983
_diffrn_measured_fraction_theta_max 0.983
_diffrn_measurement_device_type 'Bruker APEX-II CCD'
_diffrn_measurement_method '\f and \w scans'
_diffrn_radiation_monochromator graphite
_diffrn_radiation_source 'fine-focus sealed tube'
_diffrn_radiation_type MoK\a
_diffrn_radiation_wavelength 0.71073
_diffrn_reflns_av_R_equivalents 0.0355
_diffrn_reflns_av_sigmaI/netI 0.0534
_diffrn_reflns_limit_h_max 14
_diffrn_reflns_limit_h_min -14
_diffrn_reflns_limit_k_max 14
_diffrn_reflns_limit_k_min -14
_diffrn_reflns_limit_l_max 17
_diffrn_reflns_limit_l_min -17
_diffrn_reflns_number 25891
_diffrn_reflns_theta_full 30.55
_diffrn_reflns_theta_max 30.55
_diffrn_reflns_theta_min 1.84
_exptl_absorpt_coefficient_mu 1.166
_exptl_absorpt_correction_T_max 0.8923
_exptl_absorpt_correction_T_min 0.8002
_exptl_absorpt_correction_type multi-scan
_exptl_absorpt_process_details sadabs
_exptl_crystal_colour orange
_exptl_crystal_density_diffrn 2.062
_exptl_crystal_density_method 'not measured'
_exptl_crystal_description block
_exptl_crystal_F_000 670
_exptl_crystal_size_max 0.20
_exptl_crystal_size_mid 0.10
_exptl_crystal_size_min 0.10
_refine_diff_density_max 2.221
_refine_diff_density_min -0.801
_refine_diff_density_rms 0.108
_refine_ls_abs_structure_details 'Flack H D (1983), Acta Cryst. A39, 876-881'
_refine_ls_abs_structure_Flack 0.676(17)
_refine_ls_extinction_method none
_refine_ls_goodness_of_fit_ref 1.033
_refine_ls_hydrogen_treatment constr
_refine_ls_matrix_type full
_refine_ls_number_parameters 625
_refine_ls_number_reflns 12490
_refine_ls_number_restraints 3
_refine_ls_restrained_S_all 1.033
_refine_ls_R_factor_all 0.0439
_refine_ls_R_factor_gt 0.0367
_refine_ls_shift/su_max 0.002
_refine_ls_shift/su_mean 0.000
_refine_ls_structure_factor_coef Fsqd
_refine_ls_weighting_details 'calc w=1/[\s^2^(Fo^2^)+(0.0363P)^2^+0.4071P] where P=(Fo^2^+2Fc^2^)/3'
_refine_ls_weighting_scheme calc
_refine_ls_wR_factor_gt 0.0806
_refine_ls_wR_factor_ref 0.0849
_reflns_number_gt 11183
_reflns_number_total 12490
_reflns_threshold_expression >2sigma(I)
_cod_data_source_file c3sc50462j.txt
_cod_data_source_block Compound_6
_cod_depositor_comments
;
The following automatic conversions were performed:

'_symmetry_cell_setting' value 'Triclinic' changed to 'triclinic'
according to
/usr/data/users/saulius/automatic-downloads/retrospective/RSC/lib/dictionaries/cif_core.dic
dictionary named 'cif_core.dic' version 2.4.2 from 2011-04-26.

Automatic conversion script
Id: cif_fix_values 2281 2013-09-26 08:29:07Z andrius 
;
_cod_original_sg_symbol_H-M P1
_cod_database_code 1514515

loop_
_symmetry_equiv_pos_as_xyz
'x, y, z'

loop_
_atom_site_label
_atom_site_type_symbol
_atom_site_fract_x
_atom_site_fract_y
_atom_site_fract_z
_atom_site_U_iso_or_equiv
_atom_site_adp_type
_atom_site_occupancy
_atom_site_symmetry_multiplicity
_atom_site_calc_flag
_atom_site_refinement_flags
Rh1 Rh 0.15639(2) 1.23117(3) 0.33596(2) 0.01461(7) Uani 1 1 d .
Rh2 Rh -0.10878(2) 1.18087(2) 0.41426(2) 0.01477(7) Uani 1 1 d .
P4 P -0.10416(12) 1.11001(11) 0.60987(10) 0.0135(2) Uani 1 1 d .
P2 P -0.13278(12) 1.25250(11) 0.22452(10) 0.0131(2) Uani 1 1 d .
P1 P 0.14407(12) 1.31837(11) 0.14305(10) 0.0133(2) Uani 1 1 d .
P3 P 0.17224(12) 1.17731(12) 0.52775(10) 0.0138(2) Uani 1 1 d .
Cl1 Cl 0.37288(11) 1.30344(11) 0.27116(8) 0.01839(19) Uani 1 1 d .
O6 O 0.3235(3) 1.0809(3) 0.5482(3) 0.0148(6) Uani 1 1 d .
O4 O -0.2818(3) 1.3590(3) 0.2096(3) 0.0176(6) Uani 1 1 d .
O8 O -0.2371(3) 1.1913(3) 0.7080(3) 0.0183(6) Uani 1 1 d .
N1 N -0.0041(4) 1.3174(4) 0.1136(3) 0.0157(7) Uani 1 1 d .
N2 N 0.0463(4) 1.1075(4) 0.6378(3) 0.0183(8) Uani 1 1 d .
O2 O 0.2781(3) 1.2564(3) 0.0355(3) 0.0179(6) Uani 1 1 d .
O1 O 0.1420(3) 1.4791(3) 0.0941(3) 0.0163(6) Uani 1 1 d .
O7 O -0.1151(3) 0.9569(3) 0.6762(3) 0.0162(6) Uani 1 1 d .
O3 O -0.1363(3) 1.1371(3) 0.1617(3) 0.0179(6) Uani 1 1 d .
O5 O 0.1607(3) 1.3039(3) 0.5866(3) 0.0175(6) Uani 1 1 d .
C71 C -0.2446(5) 0.9097(4) 0.7070(4) 0.0166(8) Uani 1 1 d .
H71A H -0.2443 0.8723 0.6395 0.020 Uiso 1 1 calc R
H71B H -0.3322 0.9866 0.7243 0.020 Uiso 1 1 calc R
C11 C 0.2667(5) 1.5343(5) 0.0514(4) 0.0195(9) Uani 1 1 d .
H11A H 0.3563 1.4610 0.0286 0.023 Uiso 1 1 calc R
H11B H 0.2725 1.5736 0.1152 0.023 Uiso 1 1 calc R
C31 C -0.2539(5) 1.0697(4) 0.2110(4) 0.0168(8) Uani 1 1 d .
H31A H -0.3474 1.1363 0.2398 0.020 Uiso 1 1 calc R
H31B H -0.2380 0.9941 0.2796 0.020 Uiso 1 1 calc R
C2 C 0.0577(5) 1.0617(6) 0.7648(4) 0.0250(10) Uani 1 1 d .
H2A H 0.1147 1.1146 0.7766 0.037 Uiso 1 1 calc R
H2B H 0.1056 0.9631 0.7778 0.037 Uiso 1 1 calc R
H2C H -0.0399 1.0778 0.8226 0.037 Uiso 1 1 calc R
C1 C -0.0181(5) 1.3692(5) -0.0109(4) 0.0213(10) Uani 1 1 d .
H1A H 0.0413 1.2994 -0.0613 0.032 Uiso 1 1 calc R
H1B H 0.0153 1.4545 -0.0458 0.032 Uiso 1 1 calc R
H1C H -0.1200 1.3877 -0.0076 0.032 Uiso 1 1 calc R
Cl2 Cl -0.35336(9) 1.17046(11) 0.48796(8) 0.01816(19) Uani 1 1 d .
F33 F -0.2830(3) 1.1117(3) 0.0161(3) 0.0277(6) Uani 1 1 d .
F53 F 0.3048(3) 1.3265(3) 0.7377(3) 0.0290(7) Uani 1 1 d .
F52 F 0.1443(3) 1.5098(3) 0.6967(3) 0.0270(6) Uani 1 1 d .
F73 F -0.3581(3) 0.7454(3) 0.8501(3) 0.0312(7) Uani 1 1 d .
F13 F 0.3608(3) 1.7050(3) -0.0989(3) 0.0361(8) Uani 1 1 d .
F32 F -0.1299(3) 0.9252(3) 0.0644(3) 0.0286(6) Uani 1 1 d .
F51 F 0.3718(3) 1.5027(3) 0.6098(3) 0.0299(7) Uani 1 1 d .
F23 F 0.3992(4) 0.8976(3) 0.0255(3) 0.0412(8) Uani 1 1 d .
F83 F -0.3641(4) 1.5468(3) 0.7270(3) 0.0443(9) Uani 1 1 d .
F63 F 0.3068(4) 0.8050(3) 0.6122(4) 0.0539(10) Uani 1 1 d .
F42 F -0.4430(5) 1.6014(3) 0.1160(3) 0.0521(10) Uani 1 1 d .
F31 F -0.3611(3) 0.9444(3) 0.1505(3) 0.0273(6) Uani 1 1 d .
F62 F 0.4853(4) 0.8402(3) 0.6454(3) 0.0468(9) Uani 1 1 d .
F43 F -0.2549(4) 1.6332(3) 0.1359(3) 0.0529(10) Uani 1 1 d .
F22 F 0.3907(4) 1.0609(3) -0.1291(3) 0.0388(7) Uani 1 1 d .
F21 F 0.1950(3) 1.0399(3) 0.0144(3) 0.0342(7) Uani 1 1 d .
F12 F 0.2488(4) 1.5949(3) -0.1471(3) 0.0441(9) Uani 1 1 d .
F72 F -0.2497(4) 0.8478(4) 0.9105(3) 0.0435(9) Uani 1 1 d .
F41 F -0.4671(4) 1.6999(3) 0.2613(3) 0.0478(9) Uani 1 1 d .
F82 F -0.1731(4) 1.4003(4) 0.7645(4) 0.0558(10) Uani 1 1 d .
F61 F 0.5244(4) 0.7449(3) 0.4949(3) 0.0438(8) Uani 1 1 d .
F11 F 0.1280(3) 1.7431(3) -0.0312(3) 0.0416(8) Uani 1 1 d .
F71 F -0.1246(3) 0.6959(3) 0.7991(3) 0.0415(8) Uani 1 1 d .
F81 F -0.3843(4) 1.3722(4) 0.8726(3) 0.0602(12) Uani 1 1 d .
C52 C 0.2723(5) 1.4297(4) 0.6478(4) 0.0203(9) Uani 1 1 d .
C22 C 0.3374(5) 1.0300(5) -0.0091(4) 0.0234(10) Uani 1 1 d .
C82 C -0.3073(6) 1.4130(5) 0.7606(5) 0.0303(12) Uani 1 1 d .
C81 C -0.3012(5) 1.3329(4) 0.6729(4) 0.0265(10) Uani 1 1 d .
H81A H -0.4006 1.3437 0.6706 0.032 Uiso 1 1 calc R
H81B H -0.2432 1.3686 0.5908 0.032 Uiso 1 1 calc R
C61 C 0.4145(5) 0.9802(4) 0.4762(4) 0.0203(9) Uani 1 1 d .
H61A H 0.5103 1.0018 0.4329 0.024 Uiso 1 1 calc R
H61B H 0.3700 0.9795 0.4155 0.024 Uiso 1 1 calc R
C32 C -0.2541(5) 1.0130(4) 0.1077(4) 0.0189(8) Uani 1 1 d .
C12 C 0.2510(5) 1.6452(5) -0.0571(4) 0.0235(9) Uani 1 1 d .
C41 C -0.3613(5) 1.4635(4) 0.2818(4) 0.0210(9) Uani 1 1 d .
H41A H -0.3073 1.4634 0.3360 0.025 Uiso 1 1 calc R
H41B H -0.4571 1.4458 0.3324 0.025 Uiso 1 1 calc R
C21 C 0.3648(5) 1.1185(5) 0.0559(4) 0.0249(10) Uani 1 1 d .
H21A H 0.3402 1.0802 0.1438 0.030 Uiso 1 1 calc R
H21B H 0.4689 1.1192 0.0262 0.030 Uiso 1 1 calc R
C72 C -0.2433(5) 0.7985(5) 0.8178(4) 0.0226(9) Uani 1 1 d .
C42 C -0.3810(6) 1.5998(5) 0.1983(5) 0.0288(11) Uani 1 1 d .
C62 C 0.4328(6) 0.8423(5) 0.5581(5) 0.0298(11) Uani 1 1 d .
C51 C 0.2732(4) 1.3758(4) 0.5443(4) 0.0171(9) Uani 1 1 d .
H51A H 0.2561 1.4532 0.4773 0.021 Uiso 1 1 calc R
H51B H 0.3686 1.3125 0.5139 0.021 Uiso 1 1 calc R
N3 N 0.1487(3) 0.9466(3) 0.3373(3) 0.0178(7) Uani 1 1 d .
C102 C 0.0508(5) 0.8122(4) 0.2629(4) 0.0219(9) Uani 1 1 d .
H102 H 0.0769 0.8663 0.1842 0.026 Uiso 1 1 calc R
C103 C -0.0174(5) 0.7081(5) 0.2829(4) 0.0226(9) Uani 1 1 d .
H103 H -0.0378 0.6896 0.2184 0.027 Uiso 1 1 calc R
C101 C 0.0812(4) 0.8376(4) 0.3582(4) 0.0172(8) Uani 1 1 d .
C100 C 0.0902(4) 1.0660(4) 0.3550(3) 0.0173(7) Uani 1 1 d .
C104 C -0.0549(4) 0.6321(4) 0.3975(4) 0.0208(8) Uani 1 1 d .
C106 C 0.0459(5) 0.7559(4) 0.4729(4) 0.0215(9) Uani 1 1 d .
H106 H 0.0693 0.7712 0.5371 0.026 Uiso 1 1 calc R
C105 C -0.0233(5) 0.6522(4) 0.4932(4) 0.0224(9) Uani 1 1 d .
H105 H -0.0483 0.5963 0.5711 0.027 Uiso 1 1 calc R
F1 F -0.1249(3) 0.5315(3) 0.4174(2) 0.0319(6) Uani 1 1 d .

loop_
_atom_site_aniso_label
_atom_site_aniso_U_11
_atom_site_aniso_U_22
_atom_site_aniso_U_33
_atom_site_aniso_U_23
_atom_site_aniso_U_13
_atom_site_aniso_U_12
Rh1 0.01278(16) 0.02040(17) 0.01293(15) 0.00086(11) -0.00455(13) -0.00960(13)
Rh2 0.01145(14) 0.02103(17) 0.01311(15) 0.00055(12) -0.00412(12) -0.00827(12)
P4 0.0112(5) 0.0172(5) 0.0128(5) 0.0009(4) -0.0038(4) -0.0074(4)
P2 0.0113(5) 0.0172(5) 0.0126(5) -0.0006(4) -0.0045(4) -0.0067(4)
P1 0.0120(5) 0.0159(5) 0.0124(5) -0.0007(4) -0.0035(4) -0.0057(4)
P3 0.0114(5) 0.0177(5) 0.0135(5) -0.0015(4) -0.0040(4) -0.0061(4)
Cl1 0.0142(4) 0.0274(5) 0.0165(4) -0.0009(4) -0.0044(3) -0.0118(4)
O6 0.0106(12) 0.0203(15) 0.0177(14) -0.0040(11) -0.0086(11) -0.0040(11)
O4 0.0173(14) 0.0190(15) 0.0180(14) -0.0028(11) -0.0057(12) -0.0065(11)
O8 0.0160(13) 0.0157(14) 0.0211(14) -0.0022(11) -0.0052(11) -0.0024(11)
N1 0.0139(16) 0.0222(19) 0.0136(18) -0.0010(13) -0.0033(14) -0.0105(14)
N2 0.0168(18) 0.026(2) 0.0136(18) 0.0031(14) -0.0071(15) -0.0105(15)
O2 0.0173(13) 0.0181(14) 0.0187(14) -0.0036(11) -0.0054(11) -0.0043(11)
O1 0.0131(12) 0.0170(14) 0.0182(14) 0.0006(10) -0.0040(11) -0.0070(11)
O7 0.0132(12) 0.0159(14) 0.0206(14) -0.0021(11) -0.0039(11) -0.0074(10)
O3 0.0143(13) 0.0199(15) 0.0209(15) -0.0059(11) -0.0014(11) -0.0086(11)
O5 0.0137(13) 0.0187(15) 0.0219(15) -0.0053(11) -0.0034(11) -0.0071(11)
C71 0.0155(17) 0.019(2) 0.0184(19) 0.0008(15) -0.0076(15) -0.0088(15)
C11 0.0158(18) 0.020(2) 0.023(2) -0.0007(15) -0.0025(16) -0.0106(16)
C31 0.0174(18) 0.018(2) 0.0193(19) -0.0066(15) -0.0042(15) -0.0088(15)
C2 0.022(2) 0.042(3) 0.014(2) 0.0014(18) -0.0060(18) -0.016(2)
C1 0.020(2) 0.032(3) 0.012(2) 0.0023(16) -0.0087(17) -0.0091(18)
Cl2 0.0101(4) 0.0272(5) 0.0169(4) -0.0024(4) -0.0031(3) -0.0067(4)
F33 0.0319(14) 0.0298(15) 0.0267(14) 0.0026(11) -0.0181(12) -0.0103(12)
F53 0.0335(15) 0.0313(15) 0.0247(14) -0.0028(11) -0.0160(12) -0.0047(12)
F52 0.0246(13) 0.0315(15) 0.0273(14) -0.0160(11) -0.0068(11) -0.0020(11)
F73 0.0352(15) 0.0303(16) 0.0298(14) -0.0017(11) -0.0001(12) -0.0243(12)
F13 0.0400(17) 0.0371(18) 0.0318(15) 0.0034(12) -0.0012(13) -0.0294(14)
F32 0.0275(14) 0.0313(15) 0.0300(15) -0.0153(12) -0.0120(12) 0.0013(11)
F51 0.0285(14) 0.0323(15) 0.0380(16) -0.0135(12) -0.0074(12) -0.0160(12)
F23 0.056(2) 0.0181(15) 0.0435(18) -0.0101(12) -0.0191(16) 0.0077(13)
F83 0.070(2) 0.0182(14) 0.0482(19) -0.0123(13) -0.0298(18) 0.0039(14)
F63 0.058(2) 0.0326(18) 0.061(2) -0.0033(15) 0.0067(18) -0.0295(16)
F42 0.074(3) 0.0377(19) 0.043(2) -0.0005(15) -0.0411(19) 0.0100(17)
F31 0.0278(13) 0.0261(14) 0.0371(15) -0.0056(11) -0.0132(11) -0.0145(11)
F62 0.062(2) 0.0379(19) 0.0372(18) -0.0014(14) -0.0305(17) 0.0048(16)
F43 0.061(2) 0.0308(18) 0.055(2) 0.0017(15) 0.0046(18) -0.0281(16)
F22 0.0448(17) 0.0419(18) 0.0257(15) -0.0117(13) -0.0075(13) -0.0036(14)
F21 0.0311(14) 0.0321(16) 0.0440(17) -0.0093(12) -0.0083(12) -0.0155(12)
F12 0.073(2) 0.055(2) 0.0182(14) -0.0002(13) -0.0147(15) -0.0384(18)
F72 0.072(2) 0.055(2) 0.0177(14) -0.0009(13) -0.0122(14) -0.0410(18)
F41 0.067(2) 0.0208(15) 0.0448(19) -0.0078(13) -0.0088(16) -0.0040(14)
F82 0.060(2) 0.044(2) 0.089(3) -0.0256(19) -0.049(2) -0.0051(17)
F61 0.0548(19) 0.0217(15) 0.0483(19) -0.0108(13) -0.0154(15) 0.0035(13)
F11 0.0372(16) 0.0274(16) 0.0426(18) 0.0083(12) -0.0087(14) -0.0009(12)
F71 0.0335(16) 0.0268(16) 0.0495(19) 0.0112(13) -0.0120(14) -0.0038(13)
F81 0.080(3) 0.043(2) 0.0238(16) -0.0070(14) 0.0049(17) 0.0079(18)
C52 0.0211(19) 0.020(2) 0.024(2) -0.0046(16) -0.0102(17) -0.0059(16)
C22 0.025(2) 0.018(2) 0.023(2) -0.0026(16) -0.0072(18) -0.0002(17)
C82 0.041(3) 0.020(2) 0.030(3) -0.0092(19) -0.015(2) 0.003(2)
C81 0.032(2) 0.019(2) 0.034(2) -0.0054(18) -0.021(2) 0.0003(17)
C61 0.0210(19) 0.020(2) 0.0191(19) -0.0021(15) -0.0077(16) -0.0037(16)
C32 0.0171(18) 0.017(2) 0.024(2) -0.0039(15) -0.0071(16) -0.0044(15)
C12 0.028(2) 0.026(2) 0.018(2) -0.0027(17) -0.0030(17) -0.0148(19)
C41 0.0213(19) 0.020(2) 0.020(2) -0.0020(15) -0.0036(16) -0.0072(16)
C21 0.023(2) 0.027(2) 0.025(2) -0.0091(18) -0.0109(17) -0.0005(17)
C72 0.026(2) 0.023(2) 0.018(2) -0.0019(16) -0.0028(17) -0.0106(18)
C42 0.040(3) 0.015(2) 0.028(2) 0.0000(16) -0.008(2) -0.0072(18)
C62 0.034(2) 0.024(2) 0.031(2) -0.0088(19) -0.009(2) -0.0039(19)
C51 0.0122(16) 0.019(2) 0.0190(19) -0.0077(15) 0.0025(14) -0.0066(15)
N3 0.0144(14) 0.0200(17) 0.0209(16) -0.0034(13) -0.0057(12) -0.0064(12)
C102 0.0217(19) 0.020(2) 0.025(2) -0.0033(16) -0.0076(16) -0.0064(16)
C103 0.025(2) 0.024(2) 0.024(2) -0.0092(17) -0.0077(16) -0.0079(17)
C101 0.0159(17) 0.0158(19) 0.0221(18) -0.0094(15) -0.0034(14) -0.0044(14)
C100 0.0151(15) 0.024(2) 0.0143(16) -0.0006(13) -0.0044(13) -0.0086(14)
C104 0.0174(17) 0.017(2) 0.033(2) -0.0093(17) -0.0059(16) -0.0078(15)
C106 0.0237(19) 0.020(2) 0.025(2) -0.0071(16) -0.0054(16) -0.0096(16)
C105 0.024(2) 0.022(2) 0.0213(19) 0.0001(16) -0.0080(16) -0.0070(17)
F1 0.0383(15) 0.0277(15) 0.0376(15) -0.0044(12) -0.0116(12) -0.0195(12)

loop_
_atom_type_symbol
_atom_type_description
_atom_type_scat_dispersion_real
_atom_type_scat_dispersion_imag
_atom_type_scat_source
C C 0.0033 0.0016 'International Tables Vol C Tables 4.2.6.8 and 6.1.1.4'
H H 0.0000 0.0000 'International Tables Vol C Tables 4.2.6.8 and 6.1.1.4'
N N 0.0061 0.0033 'International Tables Vol C Tables 4.2.6.8 and 6.1.1.4'
O O 0.0106 0.0060 'International Tables Vol C Tables 4.2.6.8 and 6.1.1.4'
F F 0.0171 0.0103 'International Tables Vol C Tables 4.2.6.8 and 6.1.1.4'
P P 0.1023 0.0942 'International Tables Vol C Tables 4.2.6.8 and 6.1.1.4'
Cl Cl 0.1484 0.1585 'International Tables Vol C Tables 4.2.6.8 and 6.1.1.4'
Rh Rh -1.1178 0.9187 'International Tables Vol C Tables 4.2.6.8 and 6.1.1.4'

loop_
_geom_angle_atom_site_label_1
_geom_angle_atom_site_label_2
_geom_angle_atom_site_label_3
_geom_angle
C100 Rh1 P3 93.33(11)
C100 Rh1 P1 95.40(11)
P3 Rh1 P1 171.04(4)
C100 Rh1 Cl1 139.81(11)
P3 Rh1 Cl1 88.37(4)
P1 Rh1 Cl1 86.25(4)
C100 Rh1 Rh2 47.33(10)
P3 Rh1 Rh2 91.53(3)
P1 Rh1 Rh2 92.92(3)
Cl1 Rh1 Rh2 172.85(3)
C100 Rh2 P2 92.10(11)
C100 Rh2 P4 91.74(11)
P2 Rh2 P4 175.41(4)
C100 Rh2 Cl2 141.69(11)
P2 Rh2 Cl2 88.66(4)
P4 Rh2 Cl2 86.76(4)
C100 Rh2 Rh1 46.75(11)
P2 Rh2 Rh1 91.52(3)
P4 Rh2 Rh1 92.95(3)
Cl2 Rh2 Rh1 171.55(3)
O7 P4 O8 98.12(16)
O7 P4 N2 97.88(18)
O8 P4 N2 105.38(19)
O7 P4 Rh2 119.25(13)
O8 P4 Rh2 116.00(13)
N2 P4 Rh2 117.07(14)
O3 P2 O4 97.46(17)
O3 P2 N1 98.40(17)
O4 P2 N1 104.41(18)
O3 P2 Rh2 116.51(13)
O4 P2 Rh2 117.38(12)
N1 P2 Rh2 119.04(14)
O1 P1 O2 98.54(16)
O1 P1 N1 98.93(18)
O2 P1 N1 104.95(18)
O1 P1 Rh1 116.56(13)
O2 P1 Rh1 117.32(12)
N1 P1 Rh1 117.41(14)
O6 P3 O5 98.23(17)
O6 P3 N2 104.37(18)
O5 P3 N2 98.90(18)
O6 P3 Rh1 117.00(12)
O5 P3 Rh1 116.60(13)
N2 P3 Rh1 118.42(15)
C61 O6 P3 122.5(3)
C41 O4 P2 123.2(3)
C81 O8 P4 119.4(3)
C1 N1 P2 120.6(3)
C1 N1 P1 120.5(3)
P2 N1 P1 118.9(2)
C2 N2 P3 120.3(3)
C2 N2 P4 120.2(3)
P3 N2 P4 118.9(2)
C21 O2 P1 121.0(3)
C11 O1 P1 124.9(3)
C71 O7 P4 122.9(3)
C31 O3 P2 120.3(2)
C51 O5 P3 121.7(3)
O7 C71 C72 106.1(4)
O1 C11 C12 107.1(4)
O3 C31 C32 105.3(3)
F52 C52 F51 108.3(3)
F52 C52 F53 106.7(4)
F51 C52 F53 107.5(4)
F52 C52 C51 112.9(4)
F51 C52 C51 109.5(4)
F53 C52 C51 111.8(4)
F22 C22 F23 107.5(3)
F22 C22 F21 106.2(4)
F23 C22 F21 107.1(4)
F22 C22 C21 113.2(4)
F23 C22 C21 109.8(4)
F21 C22 C21 112.8(4)
F81 C82 F83 108.2(4)
F81 C82 F82 106.6(5)
F83 C82 F82 107.4(5)
F81 C82 C81 113.4(5)
F83 C82 C81 110.4(4)
F82 C82 C81 110.6(4)
O8 C81 C82 109.7(4)
O6 C61 C62 108.1(4)
F32 C32 F33 108.1(4)
F32 C32 F31 107.9(3)
F33 C32 F31 107.0(4)
F32 C32 C31 113.0(4)
F33 C32 C31 112.8(4)
F31 C32 C31 107.8(4)
F13 C12 F11 107.9(4)
F13 C12 F12 107.6(4)
F11 C12 F12 106.6(4)
F13 C12 C11 110.4(4)
F11 C12 C11 112.1(4)
F12 C12 C11 112.0(4)
O4 C41 C42 108.0(4)
O2 C21 C22 109.8(4)
F72 C72 F71 107.6(4)
F72 C72 F73 107.8(4)
F71 C72 F73 107.8(4)
F72 C72 C71 111.4(4)
F71 C72 C71 112.1(4)
F73 C72 C71 109.9(4)
F43 C42 F41 108.4(4)
F43 C42 F42 106.3(4)
F41 C42 F42 107.3(4)
F43 C42 C41 112.0(4)
F41 C42 C41 110.2(4)
F42 C42 C41 112.4(4)
F62 C62 F61 107.8(4)
F62 C62 F63 107.0(5)
F61 C62 F63 107.3(4)
F62 C62 C61 112.3(4)
F61 C62 C61 110.3(4)
F63 C62 C61 111.9(4)
O5 C51 C52 108.1(3)
C100 N3 C101 128.1(3)
C103 C102 C101 120.1(4)
C104 C103 C102 118.8(4)
C106 C101 C102 119.9(4)
C106 C101 N3 120.4(4)
C102 C101 N3 119.7(4)
N3 C100 Rh1 136.0(3)
N3 C100 Rh2 138.1(3)
Rh1 C100 Rh2 85.92(15)
F1 C104 C103 118.6(4)
F1 C104 C105 118.8(4)
C103 C104 C105 122.7(4)
C105 C106 C101 120.0(4)
C104 C105 C106 118.5(4)

loop_
_geom_bond_atom_site_label_1
_geom_bond_atom_site_label_2
_geom_bond_distance
Rh1 C100 1.963(4)
Rh1 P3 2.2707(12)
Rh1 P1 2.2792(12)
Rh1 Cl1 2.3469(10)
Rh1 Rh2 2.6880(4)
Rh2 C100 1.981(4)
Rh2 P2 2.2730(12)
Rh2 P4 2.2759(12)
Rh2 Cl2 2.3483(9)
P4 O7 1.589(3)
P4 O8 1.618(3)
P4 N2 1.669(4)
P2 O3 1.599(3)
P2 O4 1.602(3)
P2 N1 1.661(4)
P1 O1 1.605(3)
P1 O2 1.608(3)
P1 N1 1.668(4)
P3 O6 1.607(3)
P3 O5 1.613(3)
P3 N2 1.662(4)
O6 C61 1.418(5)
O4 C41 1.431(5)
O8 C81 1.418(5)
N1 C1 1.487(6)
N2 C2 1.504(6)
O2 C21 1.430(5)
O1 C11 1.426(5)
O7 C71 1.438(5)
O3 C31 1.437(5)
O5 C51 1.427(5)
C71 C72 1.505(6)
C11 C12 1.502(6)
C31 C32 1.516(6)
F33 C32 1.330(5)
F53 C52 1.348(5)
F52 C52 1.328(5)
F73 C72 1.334(5)
F13 C12 1.323(5)
F32 C32 1.326(5)
F51 C52 1.331(5)
F23 C22 1.333(5)
F83 C82 1.332(5)
F63 C62 1.338(7)
F42 C42 1.344(6)
F31 C32 1.358(5)
F62 C62 1.330(6)
F43 C42 1.333(7)
F22 C22 1.333(6)
F21 C22 1.347(6)
F12 C12 1.335(5)
F72 C72 1.323(5)
F41 C42 1.342(5)
F82 C82 1.345(7)
F61 C62 1.337(5)
F11 C12 1.335(5)
F71 C72 1.328(5)
F81 C82 1.323(6)
C52 C51 1.495(6)
C22 C21 1.500(6)
C82 C81 1.487(7)
C61 C62 1.496(7)
C41 C42 1.494(6)
N3 C100 1.234(5)
N3 C101 1.424(5)
C102 C103 1.386(6)
C102 C101 1.397(6)
C103 C104 1.372(6)
C101 C106 1.394(6)
C104 F1 1.367(5)
C104 C105 1.383(6)
C106 C105 1.388(6)
